data_2211090
loop_
_publ_author_name
'Fuma, Yasuhiro'
'Ebihara, Masahiro'

_publ_section_title
;Tetra-\m-acetamidato-\k^4^<i>N</i>:<i>O</i>;\k^4^<i>O</i>:<i>N</i>-bis[aquaruthenium(II,III)]<i>(Ru{---</i>Ru)}
 nitrate
;
_journal_coeditor_code KP2035
_journal_issue 11
_journal_name_full 'Acta Crystallographica Section E'
_journal_page_first m2805
_journal_page_last m2807
_journal_paper_doi 10.1107/S1600536806039547
_journal_volume 62
_journal_year 2006
_chemical_formula_iupac '[Ru2 (C2 H4 N O)4 (H2 O)2] N O3'
_chemical_formula_moiety 'C8 H20 N4 O6 Ru2 + , N O3 -'
_chemical_formula_sum 'C8 H20 N5 O9 Ru2'
_chemical_formula_weight 532.43
_chemical_name_systematic
;
Tetra-\m-acetamidato-\k^4^N:O;\k^4^O:N-bis[aquaruthenium(II,III)](Ru---Ru)
nitrate
;
_space_group_IT_number 2
_symmetry_cell_setting triclinic
_symmetry_space_group_name_Hall '-P 1'
_symmetry_space_group_name_H-M 'P -1'
_atom_sites_solution_hydrogens geom
_atom_sites_solution_primary direct
_atom_sites_solution_secondary difmap
_audit_creation_method SHELXL97
_cell_angle_alpha 92.993(5)
_cell_angle_beta 99.416(8)
_cell_angle_gamma 92.317(6)
_cell_formula_units_Z 2
_cell_length_a 8.1616(11)
_cell_length_b 8.5982(9)
_cell_length_c 11.9115(15)
_cell_measurement_reflns_used 2479
_cell_measurement_temperature 123(2)
_cell_measurement_theta_max 27.5
_cell_measurement_theta_min 3.0
_cell_volume 822.49(18)
_computing_cell_refinement CrystalClear
_computing_data_collection
;
CrystalClear (Molecular Structure Corporation & Rigaku, 2001)
;
_computing_data_reduction 'TEXSAN (Rigaku/MSC, 2004)'
_computing_molecular_graphics 'ORTEPII (Johnson, 1976)'
_computing_publication_material 'SHELXL97 and TEXSAN'
_computing_structure_refinement 'SHELXL97 (Sheldrick, 1997)'
_computing_structure_solution 'SIR97 (Altomare <i>et al.</i>,  1999)'
_diffrn_ambient_temperature 123(2)
_diffrn_detector_area_resol_mean 14.62
_diffrn_measured_fraction_theta_full 0.981
_diffrn_measured_fraction_theta_max 0.981
_diffrn_measurement_device_type 'Rigaku/MSC Mercury CCD area-detector'
_diffrn_measurement_method \w
_diffrn_radiation_monochromator graphite
_diffrn_radiation_type MoK\a
_diffrn_radiation_wavelength 0.71069
_diffrn_reflns_av_R_equivalents 0.0198
_diffrn_reflns_av_sigmaI/netI 0.0224
_diffrn_reflns_limit_h_max 10
_diffrn_reflns_limit_h_min -9
_diffrn_reflns_limit_k_max 10
_diffrn_reflns_limit_k_min -11
_diffrn_reflns_limit_l_max 15
_diffrn_reflns_limit_l_min -11
_diffrn_reflns_number 6655
_diffrn_reflns_theta_full 27.47
_diffrn_reflns_theta_max 27.48
_diffrn_reflns_theta_min 3.02
_diffrn_standards_decay_% 0
_exptl_absorpt_coefficient_mu 1.891
_exptl_absorpt_correction_T_max 0.836
_exptl_absorpt_correction_T_min 0.685
_exptl_absorpt_correction_type integration
_exptl_absorpt_process_details '(ABSCOR; Higashi, 1999)'
_exptl_crystal_colour Brown
_exptl_crystal_density_diffrn 2.150
_exptl_crystal_density_method 'not measured'
_exptl_crystal_description Block
_exptl_crystal_F_000 526
_exptl_crystal_size_max 0.30
_exptl_crystal_size_mid 0.20
_exptl_crystal_size_min 0.15
_refine_diff_density_max 0.475
_refine_diff_density_min -0.544
_refine_ls_extinction_method none
_refine_ls_goodness_of_fit_ref 1.094
_refine_ls_hydrogen_treatment mixed
_refine_ls_matrix_type full
_refine_ls_number_parameters 237
_refine_ls_number_reflns 3708
_refine_ls_number_restraints 0
_refine_ls_restrained_S_all 1.094
_refine_ls_R_factor_all 0.0367
_refine_ls_R_factor_gt 0.0283
_refine_ls_shift/su_max 0.001
_refine_ls_shift/su_mean 0.000
_refine_ls_structure_factor_coef Fsqd
_refine_ls_weighting_details 'calc w = 1/[\s^2^(Fo^2^)+(0.0276P)^2^+1.0079P] where P=(Fo^2^+2Fc^2^)/3'
_refine_ls_weighting_scheme calc
_refine_ls_wR_factor_gt 0.0600
_refine_ls_wR_factor_ref 0.0631
_reflns_number_gt 3281
_reflns_number_total 3708
_reflns_threshold_expression I>2\s(I)
_cod_data_source_file kp2035.cif
_cod_data_source_block I
_cod_original_cell_volume 822.49(17)
_cod_database_code 2211090
_cod_database_fobs_code 2211090

loop_
_symmetry_equiv_pos_as_xyz
'x, y, z'
'-x, -y, -z'

loop_
_atom_site_type_symbol
_atom_site_label
_atom_site_fract_x
_atom_site_fract_y
_atom_site_fract_z
_atom_site_U_iso_or_equiv
_atom_site_adp_type
_atom_site_calc_flag
_atom_site_refinement_flags
_atom_site_occupancy
Ru Ru1 0.01337(2) 0.47359(2) 0.407112(17) 0.00793(7) Uani d . 1
N N1 0.1072(3) 0.2700(3) 0.4589(2) 0.0109(5) Uani d . 1
H H1 0.1387 0.2055 0.4076 0.013 Uiso calc R 1
O O1 0.0814(2) 0.3190(2) 0.64286(16) 0.0137(4) Uani d . 1
N N2 0.2202(3) 0.6235(3) 0.61814(19) 0.0113(5) Uani d . 1
H H2 0.2656 0.6584 0.6875 0.014 Uiso calc R 1
O O2 0.2473(2) 0.5813(2) 0.43377(16) 0.0125(4) Uani d . 1
O O5 0.0418(3) 0.3866(3) 0.2234(2) 0.0182(5) Uani d . 1
H H3 0.061(4) 0.303(5) 0.224(3) 0.011(9) Uiso d . 1
H H4 0.092(5) 0.420(5) 0.184(3) 0.025(11) Uiso d . 1
Ru Ru2 0.47639(2) 0.53751(2) 0.088924(17) 0.00761(7) Uani d . 1
O O3 0.5624(2) 0.3354(2) 0.15534(16) 0.0129(4) Uani d . 1
N N3 0.6091(3) 0.2637(3) -0.0214(2) 0.0113(5) Uani d . 1
H H5 0.6458 0.1934 -0.0663 0.014 Uiso calc R 1
O O4 0.7574(2) 0.5699(2) -0.05634(16) 0.0113(4) Uani d . 1
N N4 0.7097(3) 0.6349(3) 0.12083(19) 0.0110(5) Uani d . 1
H H6 0.7481 0.6764 0.1897 0.013 Uiso calc R 1
O O6 0.4295(3) 0.6422(3) 0.2625(2) 0.0179(5) Uani d . 1
H H7 0.414(6) 0.722(6) 0.266(4) 0.045(15) Uiso d . 1
H H8 0.385(5) 0.601(5) 0.304(3) 0.025(11) Uiso d . 1
C C1 0.1235(3) 0.2289(3) 0.5637(2) 0.0123(5) Uani d . 1
C C2 0.1946(4) 0.0765(4) 0.5967(3) 0.0207(6) Uani d . 1
H H9 0.3009 0.0960 0.6482 0.031 Uiso calc R 1
H H10 0.2126 0.0159 0.5281 0.031 Uiso calc R 1
H H11 0.1169 0.0178 0.6352 0.031 Uiso calc R 1
C C3 0.3062(3) 0.6365(3) 0.5359(2) 0.0117(5) Uani d . 1
C C4 0.4755(3) 0.7177(4) 0.5557(3) 0.0176(6) Uani d . 1
H H12 0.4712 0.8144 0.5156 0.026 Uiso calc R 1
H H13 0.5547 0.6495 0.5270 0.026 Uiso calc R 1
H H14 0.5113 0.7421 0.6376 0.026 Uiso calc R 1
C C5 0.6123(3) 0.2348(3) 0.0852(2) 0.0114(5) Uani d . 1
C C6 0.6752(4) 0.0863(3) 0.1326(3) 0.0179(6) Uani d . 1
H H15 0.6834 0.0103 0.0698 0.027 Uiso calc R 1
H H16 0.5981 0.0443 0.1798 0.027 Uiso calc R 1
H H17 0.7852 0.1072 0.1793 0.027 Uiso calc R 1
C C7 0.8058(3) 0.6387(3) 0.0438(2) 0.0104(5) Uani d . 1
C C8 0.9723(3) 0.7246(4) 0.0656(3) 0.0160(6) Uani d . 1
H H18 1.0035 0.7529 0.1473 0.024 Uiso calc R 1
H H19 0.9669 0.8193 0.0231 0.024 Uiso calc R 1
H H20 1.0556 0.6577 0.0407 0.024 Uiso calc R 1
N N5 0.2353(3) 0.0130(3) 0.2253(2) 0.0223(6) Uani d . 1
O O7 0.1144(3) 0.0805(3) 0.2551(2) 0.0325(6) Uani d . 1
O O8 0.3288(4) -0.0578(3) 0.2952(2) 0.0421(7) Uani d . 1
O O9 0.2579(3) 0.0169(3) 0.1252(2) 0.0322(6) Uani d . 1

loop_
_atom_site_aniso_label
_atom_site_aniso_U_11
_atom_site_aniso_U_22
_atom_site_aniso_U_33
_atom_site_aniso_U_12
_atom_site_aniso_U_13
_atom_site_aniso_U_23
Ru1 0.00833(11) 0.00992(12) 0.00549(12) -0.00010(8) 0.00114(8) 0.00034(8)
N1 0.0124(10) 0.0098(11) 0.0108(11) 0.0012(9) 0.0030(8) 0.0001(9)
O1 0.0156(9) 0.0163(10) 0.0092(9) 0.0015(8) 0.0011(7) 0.0024(8)
N2 0.0100(10) 0.0145(12) 0.0085(11) -0.0018(9) -0.0007(8) -0.0003(9)
O2 0.0113(9) 0.0149(10) 0.0113(10) -0.0024(8) 0.0028(7) 0.0006(8)
O5 0.0248(12) 0.0181(13) 0.0133(11) -0.0015(10) 0.0088(9) -0.0010(9)
Ru2 0.00793(11) 0.00943(12) 0.00547(12) 0.00032(8) 0.00131(8) -0.00011(8)
O3 0.0143(9) 0.0146(10) 0.0092(9) 0.0018(8) -0.0004(7) 0.0015(8)
N3 0.0112(10) 0.0119(12) 0.0111(11) 0.0041(9) 0.0021(8) -0.0001(9)
O4 0.0107(8) 0.0137(10) 0.0095(9) -0.0006(7) 0.0027(7) -0.0019(8)
N4 0.0121(10) 0.0136(12) 0.0059(10) -0.0006(9) -0.0013(8) -0.0012(9)
O6 0.0263(12) 0.0159(12) 0.0136(11) -0.0004(10) 0.0105(9) -0.0015(9)
C1 0.0089(11) 0.0120(13) 0.0150(13) -0.0015(10) -0.0006(10) 0.0028(11)
C2 0.0211(14) 0.0161(15) 0.0252(17) 0.0052(12) 0.0019(12) 0.0061(13)
C3 0.0100(12) 0.0115(13) 0.0138(13) 0.0025(10) 0.0017(10) 0.0016(11)
C4 0.0114(12) 0.0211(15) 0.0196(15) -0.0038(11) 0.0026(11) -0.0034(12)
C5 0.0079(11) 0.0126(13) 0.0127(13) -0.0014(10) -0.0008(9) 0.0007(11)
C6 0.0209(14) 0.0138(14) 0.0191(15) 0.0036(11) 0.0024(11) 0.0036(12)
C7 0.0083(11) 0.0103(13) 0.0128(13) 0.0013(10) 0.0014(10) 0.0026(10)
C8 0.0110(12) 0.0186(15) 0.0177(15) -0.0037(11) 0.0015(10) 0.0005(12)
N5 0.0263(13) 0.0146(13) 0.0261(15) -0.0020(10) 0.0084(11) -0.0080(11)
O7 0.0368(13) 0.0254(13) 0.0389(15) 0.0057(11) 0.0188(11) -0.0071(11)
O8 0.0568(17) 0.0291(15) 0.0351(15) 0.0100(13) -0.0088(13) -0.0020(12)
O9 0.0370(13) 0.0342(15) 0.0284(14) 0.0033(11) 0.0156(11) -0.0031(11)

loop_
_atom_type_symbol
_atom_type_description
_atom_type_scat_dispersion_real
_atom_type_scat_dispersion_imag
_atom_type_scat_source
C C 0.0033 0.0016 'International Tables Vol C Tables 4.2.6.8 and 6.1.1.4'
H H 0.0000 0.0000 'International Tables Vol C Tables 4.2.6.8 and 6.1.1.4'
N N 0.0061 0.0033 'International Tables Vol C Tables 4.2.6.8 and 6.1.1.4'
O O 0.0106 0.0060 'International Tables Vol C Tables 4.2.6.8 and 6.1.1.4'
Ru Ru -1.2594 0.8363 'International Tables Vol C Tables 4.2.6.8 and 6.1.1.4'

loop_
_geom_angle_atom_site_label_1
_geom_angle_atom_site_label_2
_geom_angle_atom_site_label_3
_geom_angle_site_symmetry_1
_geom_angle_site_symmetry_3
_geom_angle
N2 Ru1 N1 2_566 . 90.88(9)
N2 Ru1 O1 2_566 2_566 89.25(8)
N1 Ru1 O1 . 2_566 179.15(8)
N2 Ru1 O2 2_566 . 177.64(8)
N1 Ru1 O2 . . 91.25(8)
O1 Ru1 O2 2_566 . 88.59(8)
N2 Ru1 Ru1 2_566 2_566 87.74(7)
N1 Ru1 Ru1 . 2_566 86.20(7)
O1 Ru1 Ru1 2_566 2_566 92.96(6)
O2 Ru1 Ru1 . 2_566 91.40(6)
N2 Ru1 O5 2_566 . 89.85(9)
N1 Ru1 O5 . . 86.93(9)
O1 Ru1 O5 2_566 . 93.91(9)
O2 Ru1 O5 . . 91.27(8)
Ru1 Ru1 O5 2_566 . 172.69(7)
C1 N1 Ru1 . . 123.8(2)
C1 N1 H1 . . 118.1
Ru1 N1 H1 . . 118.1
C1 O1 Ru1 . 2_566 116.00(17)
C3 N2 Ru1 . 2_566 122.60(19)
C3 N2 H2 . . 118.7
Ru1 N2 H2 2_566 . 118.7
C3 O2 Ru1 . . 117.31(17)
Ru1 O5 H3 . . 108(3)
Ru1 O5 H4 . . 130(3)
H3 O5 H4 . . 105(4)
N4 Ru2 N3 . 2_665 90.23(9)
N4 Ru2 O3 . . 89.95(8)
N3 Ru2 O3 2_665 . 179.34(8)
N4 Ru2 O4 . 2_665 177.80(8)
N3 Ru2 O4 2_665 2_665 91.78(8)
O3 Ru2 O4 . 2_665 88.03(8)
N4 Ru2 Ru2 . 2_665 87.92(7)
N3 Ru2 Ru2 2_665 2_665 86.79(7)
O3 Ru2 Ru2 . 2_665 92.59(6)
O4 Ru2 Ru2 2_665 2_665 91.28(5)
N4 Ru2 O6 . . 89.69(9)
N3 Ru2 O6 2_665 . 87.14(10)
O3 Ru2 O6 . . 93.50(9)
O4 Ru2 O6 2_665 . 91.32(8)
Ru2 Ru2 O6 2_665 . 173.46(7)
C5 O3 Ru2 . . 116.50(17)
C5 N3 Ru2 . 2_665 123.25(19)
C5 N3 H5 . . 118.4
Ru2 N3 H5 2_665 . 118.4
C7 O4 Ru2 . 2_665 117.64(16)
C7 N4 Ru2 . . 122.72(18)
C7 N4 H6 . . 118.6
Ru2 N4 H6 . . 118.6
Ru2 O6 H7 . . 117(4)
Ru2 O6 H8 . . 126(3)
H7 O6 H8 . . 108(5)
O1 C1 N1 . . 121.0(2)
O1 C1 C2 . . 117.8(2)
N1 C1 C2 . . 121.2(3)
C1 C2 H9 . . 109.5
C1 C2 H10 . . 109.5
H9 C2 H10 . . 109.5
C1 C2 H11 . . 109.5
H9 C2 H11 . . 109.5
H10 C2 H11 . . 109.5
O2 C3 N2 . . 120.8(2)
O2 C3 C4 . . 117.7(2)
N2 C3 C4 . . 121.5(2)
C3 C4 H12 . . 109.5
C3 C4 H13 . . 109.5
H12 C4 H13 . . 109.5
C3 C4 H14 . . 109.5
H12 C4 H14 . . 109.5
H13 C4 H14 . . 109.5
O3 C5 N3 . . 120.9(2)
O3 C5 C6 . . 117.0(2)
N3 C5 C6 . . 122.1(3)
C5 C6 H15 . . 109.5
C5 C6 H16 . . 109.5
H15 C6 H16 . . 109.5
C5 C6 H17 . . 109.5
H15 C6 H17 . . 109.5
H16 C6 H17 . . 109.5
O4 C7 N4 . . 120.3(2)
O4 C7 C8 . . 117.7(2)
N4 C7 C8 . . 122.0(2)
C7 C8 H18 . . 109.5
C7 C8 H19 . . 109.5
H18 C8 H19 . . 109.5
C7 C8 H20 . . 109.5
H18 C8 H20 . . 109.5
H19 C8 H20 . . 109.5
O8 N5 O9 . . 120.8(3)
O8 N5 O7 . . 120.1(3)
O9 N5 O7 . . 119.1(3)

loop_
_geom_bond_atom_site_label_1
_geom_bond_atom_site_label_2
_geom_bond_site_symmetry_2
_geom_bond_distance
_geom_bond_publ_flag
Ru1 Ru1 2_566 2.2829(5) y
Ru1 O1 2_566 2.0506(19) y
Ru1 O2 . 2.0569(19) y
Ru1 O5 . 2.326(2) y
Ru1 N1 . 2.024(2) y
Ru1 N2 2_566 2.019(2) y
N1 C1 . 1.303(4) ?
N1 H1 . 0.8800 ?
O1 C1 . 1.287(3) ?
N2 C3 . 1.302(4) ?
N2 H2 . 0.8800 ?
O2 C3 . 1.291(3) ?
O5 H3 . 0.75(4) ?
O5 H4 . 0.73(4) ?
Ru2 Ru2 2_665 2.2797(5) y
Ru2 O3 . 2.0493(19) y
Ru2 O4 2_665 2.0548(18) y
Ru2 O6 . 2.307(2) y
Ru2 N3 2_665 2.028(2) y
Ru2 N4 . 2.018(2) y
O3 C5 . 1.295(3) ?
N3 C5 . 1.302(3) ?
N3 H5 . 0.8800 ?
O4 C7 . 1.297(3) ?
N4 C7 . 1.302(3) ?
N4 H6 . 0.8800 ?
O6 H7 . 0.70(5) ?
O6 H8 . 0.76(4) ?
C1 C2 . 1.500(4) ?
C2 H9 . 0.9800 ?
C2 H10 . 0.9800 ?
C2 H11 . 0.9800 ?
C3 C4 . 1.500(4) ?
C4 H12 . 0.9800 ?
C4 H13 . 0.9800 ?
C4 H14 . 0.9800 ?
C5 C6 . 1.499(4) ?
C6 H15 . 0.9800 ?
C6 H16 . 0.9800 ?
C6 H17 . 0.9800 ?
C7 C8 . 1.497(4) ?
C8 H18 . 0.9800 ?
C8 H19 . 0.9800 ?
C8 H20 . 0.9800 ?
N5 O8 . 1.236(3) ?
N5 O9 . 1.239(4) ?
N5 O7 . 1.256(3) ?

loop_
_geom_torsion_atom_site_label_1
_geom_torsion_atom_site_label_2
_geom_torsion_atom_site_label_3
_geom_torsion_atom_site_label_4
_geom_torsion_site_symmetry_1
_geom_torsion
N2 Ru1 N1 C1 2_566 -87.1(2)
O2 Ru1 N1 C1 . 91.9(2)
Ru1 Ru1 N1 C1 2_566 0.5(2)
O5 Ru1 N1 C1 . -176.9(2)
N1 Ru1 O2 C3 . -84.35(19)
O1 Ru1 O2 C3 2_566 94.81(19)
Ru1 Ru1 O2 C3 2_566 1.88(18)
O5 Ru1 O2 C3 . -171.31(19)
N4 Ru2 O3 C5 . -88.18(19)
O4 Ru2 O3 C5 2_665 90.93(18)
Ru2 Ru2 O3 C5 2_665 -0.26(18)
O6 Ru2 O3 C5 . -177.86(18)
N3 Ru2 N4 C7 2_665 -82.7(2)
O3 Ru2 N4 C7 . 96.7(2)
Ru2 Ru2 N4 C7 2_665 4.1(2)
O6 Ru2 N4 C7 . -169.8(2)
Ru1 O1 C1 N1 2_566 0.5(3)
Ru1 O1 C1 C2 2_566 179.55(19)
Ru1 N1 C1 O1 . -0.8(4)
Ru1 N1 C1 C2 . -179.77(19)
Ru1 O2 C3 N2 . 0.2(3)
Ru1 O2 C3 C4 . -178.99(18)
Ru1 N2 C3 O2 2_566 -2.8(4)
Ru1 N2 C3 C4 2_566 176.30(19)
Ru2 O3 C5 N3 . 0.9(3)
Ru2 O3 C5 C6 . -179.87(18)
Ru2 N3 C5 O3 2_665 -1.2(4)
Ru2 N3 C5 C6 2_665 179.61(19)
Ru2 O4 C7 N4 2_665 1.9(3)
Ru2 O4 C7 C8 2_665 -176.70(18)
Ru2 N4 C7 O4 . -4.4(4)
Ru2 N4 C7 C8 . 174.07(19)
